data_2224143
loop_
_publ_author_name
'Liu, Chun-Sen'
'Hu, Min'
'Zhang, Qiang'

_publ_section_title
;Tetrakis(\m-6-hydroxy-1-naphthoato)bis[(6-hydroxy-1-naphthoato)(1,10-phenanthroline)europium(III)]
 dihydrate
;
_journal_coeditor_code CI2947
_journal_issue 12
_journal_name_full 'Acta Crystallographica Section E'
_journal_page_first m1572
_journal_page_last m1573
_journal_paper_doi 10.1107/S1600536809046091
_journal_volume 65
_journal_year 2009
_chemical_formula_iupac '[Eu2 (C11 H7 O3)6 (C12 H8 N2)2], 2H2 O'
_chemical_formula_moiety 'C90 H58 Eu2 N4 O2, 2H2 O'
_chemical_formula_sum 'C90 H62 Eu2 N4 O20'
_chemical_formula_weight 1823.36
_chemical_name_systematic
;
Tetrakis(\m-6-hydroxy-1-naphthoato)bis[(6-hydroxy-1-naphthoato)(1,10-
phenanthroline)europium(III)] dihydrate
;
_space_group_IT_number 2
_symmetry_cell_setting triclinic
_symmetry_space_group_name_Hall '-P 1'
_symmetry_space_group_name_H-M 'P -1'
_atom_sites_solution_hydrogens geom
_atom_sites_solution_primary direct
_atom_sites_solution_secondary difmap
_audit_creation_method SHELXL-97
_cell_angle_alpha 65.7900(10)
_cell_angle_beta 88.2760(10)
_cell_angle_gamma 70.4370(10)
_cell_formula_units_Z 1
_cell_length_a 11.7132(9)
_cell_length_b 12.7143(10)
_cell_length_c 14.8822(12)
_cell_measurement_reflns_used 6015
_cell_measurement_temperature 296(2)
_cell_measurement_theta_max 25.57
_cell_measurement_theta_min 2.54
_cell_volume 1889.8(3)
_computing_cell_refinement 'SAINT (Bruker, 2007)'
_computing_data_collection 'SMART (Bruker, 2007)'
_computing_data_reduction 'SAINT (Bruker, 2007)'
_computing_molecular_graphics 'SHELXTL (Sheldrick, 2008)'
_computing_publication_material 'SHELXTL (Sheldrick, 2008) and PLATON (Spek, 2009)'
_computing_structure_refinement 'SHELXL97 (Sheldrick, 2008)'
_computing_structure_solution 'SHELXS97 (Sheldrick, 2008)'
_diffrn_ambient_temperature 296(2)
_diffrn_measured_fraction_theta_full 0.994
_diffrn_measured_fraction_theta_max 0.994
_diffrn_measurement_device_type 'Bruker SMART CCD area-detector'
_diffrn_measurement_method '\f and \w'
_diffrn_radiation_monochromator graphite
_diffrn_radiation_source 'fine-focus sealed tube'
_diffrn_radiation_type MoK\a
_diffrn_radiation_wavelength 0.71073
_diffrn_reflns_av_R_equivalents 0.0237
_diffrn_reflns_av_sigmaI/netI 0.0367
_diffrn_reflns_limit_h_max 13
_diffrn_reflns_limit_h_min -13
_diffrn_reflns_limit_k_max 14
_diffrn_reflns_limit_k_min -15
_diffrn_reflns_limit_l_max 17
_diffrn_reflns_limit_l_min -17
_diffrn_reflns_number 13943
_diffrn_reflns_theta_full 25.00
_diffrn_reflns_theta_max 25.00
_diffrn_reflns_theta_min 2.26
_diffrn_standards_number 0
_exptl_absorpt_coefficient_mu 1.725
_exptl_absorpt_correction_T_max 0.7580
_exptl_absorpt_correction_T_min 0.6256
_exptl_absorpt_correction_type multi-scan
_exptl_absorpt_process_details '(SADABS; Sheldrick, 1996)'
_exptl_crystal_colour yellow
_exptl_crystal_density_diffrn 1.602
_exptl_crystal_density_method 'not measured'
_exptl_crystal_description Block
_exptl_crystal_F_000 916
_exptl_crystal_size_max 0.30
_exptl_crystal_size_mid 0.21
_exptl_crystal_size_min 0.17
_refine_diff_density_max 0.664
_refine_diff_density_min -0.559
_refine_ls_extinction_method none
_refine_ls_goodness_of_fit_ref 1.044
_refine_ls_hydrogen_treatment constr
_refine_ls_matrix_type full
_refine_ls_number_parameters 526
_refine_ls_number_reflns 6615
_refine_ls_number_restraints 0
_refine_ls_restrained_S_all 1.044
_refine_ls_R_factor_all 0.0308
_refine_ls_R_factor_gt 0.0257
_refine_ls_shift/su_max 0.002
_refine_ls_shift/su_mean 0.000
_refine_ls_structure_factor_coef Fsqd
_refine_ls_weighting_details 'calc w=1/[\s^2^(Fo^2^)+(0.0253P)^2^+0.306P] where P=(Fo^2^+2Fc^2^)/3'
_refine_ls_weighting_scheme calc
_refine_ls_wR_factor_gt 0.0541
_refine_ls_wR_factor_ref 0.0567
_reflns_number_gt 5910
_reflns_number_total 6615
_reflns_threshold_expression I>2\s(I)
_cod_data_source_file ci2947.cif
_cod_data_source_block I
_cod_depositor_comments
;
The following automatic conversions were performed:
'_symmetry_cell_setting' value 'Triclinic' changed to 'triclinic'
according to '/home/saulius/struct/CIF-dictionaries/cif_core.dic'
dictionary named 'cif_core.dic' version 2.4.1 from 2010-06-29.

Automatic conversion script
Id: cif_fix_enum 1527 2010-12-29 10:47:43Z saulius 

The following automatic conversions were performed:

'_symmetry_cell_setting' value 'Triclinic' changed to 'triclinic'
according to /home/saulius/struct/CIF-dictionaries/cif_core.dic
dictionary named 'cif_core.dic' version 2.4.1 from 2010-06-29.

Automatic conversion script
Id: cif_fix_values 1715 2011-07-08 13:25:40Z adriana 
;
_cod_database_code 2224143
_cod_database_fobs_code 2224143

loop_
_symmetry_equiv_pos_as_xyz
'x, y, z'
'-x, -y, -z'

loop_
_atom_site_type_symbol
_atom_site_label
_atom_site_fract_x
_atom_site_fract_y
_atom_site_fract_z
_atom_site_U_iso_or_equiv
_atom_site_adp_type
_atom_site_calc_flag
_atom_site_refinement_flags
_atom_site_occupancy
_atom_site_disorder_assembly
_atom_site_disorder_group
Eu Eu1 0.415191(13) 0.370163(13) 0.555623(10) 0.02734(6) Uani d . 1 . .
C C1 0.3329(3) 0.2031(3) 0.7084(2) 0.0355(7) Uani d . 1 . .
C C2 0.2925(3) 0.1144(3) 0.7940(2) 0.0411(8) Uani d . 1 . .
C C3 0.1694(3) 0.1376(4) 0.7937(3) 0.0572(10) Uani d . 1 . .
H H3A 0.1152 0.2070 0.7424 0.069 Uiso calc R 1 . .
C C4 0.1236(4) 0.0577(4) 0.8698(3) 0.0668(12) Uani d . 1 . .
H H4A 0.0401 0.0730 0.8671 0.080 Uiso calc R 1 . .
C C5 0.2004(4) -0.0405(4) 0.9465(3) 0.0622(11) Uani d . 1 . .
H H5A 0.1682 -0.0909 0.9968 0.075 Uiso calc R 1 . .
C C6 0.3281(3) -0.0695(3) 0.9532(2) 0.0439(8) Uani d . 1 . .
C C7 0.4075(3) -0.1704(3) 1.0349(2) 0.0472(9) Uani d . 1 . .
H H7A 0.3757 -0.2195 1.0865 0.057 Uiso calc R 1 . .
C C8 0.5305(3) -0.1969(3) 1.0391(2) 0.0420(8) Uani d . 1 . .
C C9 0.5790(3) -0.1237(3) 0.9611(2) 0.0472(8) Uani d . 1 . .
H H9A 0.6631 -0.1435 0.9636 0.057 Uiso calc R 1 . .
C C10 0.5050(3) -0.0246(3) 0.8822(2) 0.0412(8) Uani d . 1 . .
H H10A 0.5396 0.0233 0.8322 0.049 Uiso calc R 1 . .
C C11 0.3765(3) 0.0082(3) 0.8737(2) 0.0390(7) Uani d . 1 . .
C C12 0.4939(3) 0.4799(3) 0.6816(2) 0.0386(7) Uani d . 1 . .
C C13 0.4849(3) 0.5442(3) 0.7483(2) 0.0381(7) Uani d . 1 . .
C C14 0.5856(3) 0.5138(3) 0.8151(2) 0.0364(7) Uani d . 1 . .
C C15 0.7022(3) 0.4254(3) 0.8225(2) 0.0456(8) Uani d . 1 . .
H H15A 0.7149 0.3856 0.7808 0.055 Uiso calc R 1 . .
C C16 0.7955(3) 0.3983(3) 0.8900(3) 0.0537(9) Uani d . 1 . .
H H16A 0.8712 0.3399 0.8944 0.064 Uiso calc R 1 . .
C C17 0.7784(3) 0.4578(3) 0.9528(3) 0.0560(10) Uani d . 1 . .
C C18 0.6692(3) 0.5442(3) 0.9478(3) 0.0540(9) Uani d . 1 . .
H H18A 0.6595 0.5836 0.9896 0.065 Uiso calc R 1 . .
C C19 0.5706(3) 0.5740(3) 0.8790(2) 0.0425(8) Uani d . 1 . .
C C20 0.4563(3) 0.6639(3) 0.8721(3) 0.0534(9) Uani d . 1 . .
H H20A 0.4461 0.7046 0.9130 0.064 Uiso calc R 1 . .
C C21 0.3608(3) 0.6917(4) 0.8058(3) 0.0613(10) Uani d . 1 . .
H H21A 0.2861 0.7514 0.8015 0.074 Uiso calc R 1 . .
C C22 0.3753(3) 0.6300(3) 0.7442(3) 0.0534(9) Uani d . 1 . .
H H22A 0.3095 0.6480 0.7002 0.064 Uiso calc R 1 . .
C C23 0.2781(3) 0.6807(3) 0.4551(2) 0.0356(7) Uani d . 1 . .
C C24 0.1583(3) 0.7857(3) 0.4238(2) 0.0413(8) Uani d . 1 . .
C C25 0.0743(3) 0.7802(4) 0.4887(3) 0.0709(13) Uani d . 1 . .
H H25A 0.0888 0.7086 0.5468 0.085 Uiso calc R 1 . .
C C26 -0.0343(4) 0.8810(4) 0.4695(4) 0.108(2) Uani d . 1 . .
H H26A -0.0907 0.8761 0.5150 0.130 Uiso calc R 1 . .
C C27 -0.0572(4) 0.9860(4) 0.3841(4) 0.0933(17) Uani d . 1 . .
H H27A -0.1288 1.0526 0.3725 0.112 Uiso calc R 1 . .
C C28 0.0259(3) 0.9956(3) 0.3128(3) 0.0559(10) Uani d . 1 . .
C C29 0.0020(3) 1.1045(3) 0.2234(3) 0.0591(10) Uani d . 1 . .
H H29A -0.0678 1.1728 0.2124 0.071 Uiso calc R 1 . .
C C30 0.0798(3) 1.1095(3) 0.1540(3) 0.0504(9) Uani d . 1 . .
C C31 0.1842(3) 1.0078(3) 0.1691(2) 0.0487(9) Uani d . 1 . .
H H31A 0.2354 1.0112 0.1198 0.058 Uiso calc R 1 . .
C C32 0.2123(3) 0.9030(3) 0.2558(2) 0.0439(8) Uani d . 1 . .
H H32A 0.2835 0.8368 0.2651 0.053 Uiso calc R 1 . .
C C33 0.1358(3) 0.8934(3) 0.3311(2) 0.0399(8) Uani d . 1 . .
C C34 0.1302(3) 0.4750(3) 0.4221(3) 0.0511(9) Uani d . 1 . .
H H34A 0.1139 0.5224 0.4579 0.061 Uiso calc R 1 . .
C C35 0.0351(3) 0.4935(4) 0.3564(3) 0.0626(11) Uani d . 1 . .
H H35A -0.0424 0.5508 0.3492 0.075 Uiso calc R 1 . .
C C36 0.0593(4) 0.4255(4) 0.3035(3) 0.0680(12) Uani d . 1 . .
H H36A -0.0022 0.4368 0.2586 0.082 Uiso calc R 1 . .
C C37 0.1750(4) 0.3386(4) 0.3153(3) 0.0560(10) Uani d . 1 . .
C C38 0.2077(5) 0.2633(5) 0.2623(3) 0.0789(14) Uani d . 1 . .
H H38A 0.1489 0.2719 0.2166 0.095 Uiso calc R 1 . .
C C39 0.3197(5) 0.1811(5) 0.2764(3) 0.0818(14) Uani d . 1 . .
H H39A 0.3377 0.1344 0.2399 0.098 Uiso calc R 1 . .
C C40 0.4123(4) 0.1636(3) 0.3465(3) 0.0573(10) Uani d . 1 . .
C C41 0.5305(4) 0.0754(4) 0.3656(3) 0.0681(12) Uani d . 1 . .
H H41A 0.5522 0.0269 0.3307 0.082 Uiso calc R 1 . .
C C42 0.6124(4) 0.0618(3) 0.4354(3) 0.0650(12) Uani d . 1 . .
H H42A 0.6909 0.0039 0.4486 0.078 Uiso calc R 1 . .
C C43 0.5789(3) 0.1348(3) 0.4875(3) 0.0520(9) Uani d . 1 . .
H H43A 0.6360 0.1227 0.5363 0.062 Uiso calc R 1 . .
C C44 0.3857(3) 0.2351(3) 0.4011(2) 0.0389(8) Uani d . 1 . .
C C45 0.2655(3) 0.3247(3) 0.3845(2) 0.0390(8) Uani d . 1 . .
N N1 0.2417(2) 0.3944(2) 0.43657(18) 0.0380(6) Uani d . 1 . .
N N2 0.4692(2) 0.2208(2) 0.47064(19) 0.0378(6) Uani d . 1 . .
O O1 0.25998(19) 0.3115(2) 0.66020(16) 0.0501(6) Uani d . 1 . .
O O2 0.4394(2) 0.16976(18) 0.68524(16) 0.0471(6) Uani d . 1 . .
O O3 0.4570(2) 0.3902(2) 0.70848(15) 0.0518(6) Uani d . 1 . .
O O4 0.4683(2) 0.48225(19) 0.40107(15) 0.0448(5) Uani d . 1 . .
O O5 0.37166(18) 0.70586(18) 0.42525(16) 0.0418(5) Uani d . 1 . .
O O6 0.27937(18) 0.57429(18) 0.51237(15) 0.0395(5) Uani d . 1 . .
O O7 0.8780(3) 0.4249(3) 1.0199(2) 0.0842(10) Uani d . 1 . .
H H7 0.8599 0.4675 1.0509 0.126 Uiso calc R 1 . .
O O8 0.0629(2) 1.2126(2) 0.06669(19) 0.0710(8) Uani d . 1 . .
H H8 0.0006 1.2682 0.0649 0.106 Uiso calc R 1 . .
O O9 0.6148(2) -0.2937(2) 1.11577(16) 0.0572(7) Uani d . 1 . .
H H9 0.5805 -0.3185 1.1648 0.086 Uiso calc R 1 . .
O O1W 0.8555(2) 0.5914(3) 1.0912(2) 0.0806(9) Uani d . 1 . .
H H1W 0.7933 0.6013 1.1220 0.097 Uiso d R 1 . .
H H2W 0.8754 0.6550 1.0650 0.097 Uiso d R 1 . .

loop_
_atom_site_aniso_label
_atom_site_aniso_U_11
_atom_site_aniso_U_22
_atom_site_aniso_U_33
_atom_site_aniso_U_12
_atom_site_aniso_U_13
_atom_site_aniso_U_23
Eu1 0.02963(9) 0.02244(8) 0.02384(8) -0.00843(6) 0.00206(6) -0.00460(6)
C1 0.0463(19) 0.0347(18) 0.0319(17) -0.0226(16) 0.0079(15) -0.0139(15)
C2 0.052(2) 0.0419(19) 0.0371(18) -0.0274(17) 0.0127(16) -0.0157(16)
C3 0.056(2) 0.062(2) 0.046(2) -0.033(2) 0.0063(18) -0.0076(18)
C4 0.055(2) 0.080(3) 0.058(3) -0.042(2) 0.011(2) -0.008(2)
C5 0.070(3) 0.075(3) 0.048(2) -0.050(2) 0.020(2) -0.014(2)
C6 0.063(2) 0.043(2) 0.0358(18) -0.0323(18) 0.0151(17) -0.0160(16)
C7 0.076(3) 0.042(2) 0.0326(18) -0.0370(19) 0.0170(18) -0.0117(16)
C8 0.064(2) 0.0336(18) 0.0280(17) -0.0199(17) 0.0107(16) -0.0112(15)
C9 0.055(2) 0.045(2) 0.0357(19) -0.0189(18) 0.0137(16) -0.0118(16)
C10 0.057(2) 0.0357(18) 0.0314(17) -0.0225(16) 0.0160(16) -0.0109(15)
C11 0.058(2) 0.0370(18) 0.0314(17) -0.0280(16) 0.0149(15) -0.0149(15)
C12 0.0442(19) 0.0394(19) 0.0265(16) -0.0155(16) 0.0006(14) -0.0079(14)
C13 0.0463(19) 0.0374(18) 0.0307(17) -0.0208(16) 0.0065(14) -0.0101(14)
C14 0.0437(19) 0.0288(17) 0.0323(17) -0.0149(15) 0.0043(14) -0.0073(14)
C15 0.050(2) 0.0366(19) 0.046(2) -0.0151(16) 0.0074(17) -0.0129(16)
C16 0.046(2) 0.042(2) 0.061(2) -0.0050(17) -0.0003(18) -0.0172(19)
C17 0.055(2) 0.043(2) 0.056(2) -0.0090(19) -0.0157(19) -0.0140(19)
C18 0.055(2) 0.051(2) 0.055(2) -0.0113(19) -0.0063(18) -0.0257(19)
C19 0.045(2) 0.0405(19) 0.0389(18) -0.0144(16) -0.0036(15) -0.0145(16)
C20 0.054(2) 0.057(2) 0.055(2) -0.0115(19) 0.0031(18) -0.034(2)
C21 0.041(2) 0.068(3) 0.068(3) -0.0015(19) 0.0005(19) -0.036(2)
C22 0.044(2) 0.063(2) 0.053(2) -0.0135(19) -0.0047(17) -0.029(2)
C23 0.0345(17) 0.0280(17) 0.0356(17) -0.0064(14) 0.0008(14) -0.0087(14)
C24 0.0289(16) 0.0310(17) 0.052(2) -0.0073(14) 0.0054(15) -0.0094(15)
C25 0.047(2) 0.048(2) 0.072(3) -0.0024(19) 0.018(2) 0.006(2)
C26 0.063(3) 0.073(3) 0.107(4) 0.010(3) 0.047(3) 0.009(3)
C27 0.054(3) 0.055(3) 0.105(4) 0.012(2) 0.033(3) 0.001(3)
C28 0.0325(19) 0.041(2) 0.065(2) -0.0042(16) 0.0066(17) -0.0018(18)
C29 0.037(2) 0.037(2) 0.070(3) 0.0006(16) -0.0014(19) -0.0016(19)
C30 0.043(2) 0.042(2) 0.047(2) -0.0131(17) -0.0076(17) -0.0019(17)
C31 0.0405(19) 0.050(2) 0.042(2) -0.0127(17) 0.0030(16) -0.0095(17)
C32 0.0358(18) 0.0393(19) 0.046(2) -0.0074(15) 0.0023(16) -0.0129(16)
C33 0.0280(16) 0.0324(18) 0.050(2) -0.0062(14) 0.0017(15) -0.0116(15)
C34 0.0355(19) 0.052(2) 0.059(2) -0.0102(17) -0.0020(17) -0.0201(19)
C35 0.040(2) 0.064(3) 0.066(3) -0.0164(19) -0.0068(19) -0.011(2)
C36 0.070(3) 0.074(3) 0.051(2) -0.039(3) -0.018(2) -0.005(2)
C37 0.076(3) 0.059(2) 0.038(2) -0.042(2) -0.0043(19) -0.0102(18)
C38 0.108(4) 0.101(4) 0.058(3) -0.060(3) 0.003(3) -0.043(3)
C39 0.131(4) 0.090(4) 0.068(3) -0.063(4) 0.024(3) -0.056(3)
C40 0.088(3) 0.049(2) 0.053(2) -0.039(2) 0.031(2) -0.0292(19)
C41 0.100(4) 0.052(3) 0.078(3) -0.039(3) 0.049(3) -0.045(2)
C42 0.065(3) 0.039(2) 0.094(3) -0.018(2) 0.040(2) -0.034(2)
C43 0.051(2) 0.0339(19) 0.071(3) -0.0171(17) 0.0185(19) -0.0210(18)
C44 0.059(2) 0.0321(18) 0.0330(17) -0.0274(17) 0.0149(16) -0.0129(14)
C45 0.053(2) 0.0360(18) 0.0305(17) -0.0260(16) 0.0038(15) -0.0087(14)
N1 0.0382(15) 0.0372(15) 0.0362(15) -0.0144(13) 0.0014(12) -0.0124(12)
N2 0.0421(15) 0.0268(14) 0.0415(15) -0.0131(12) 0.0091(13) -0.0112(12)
O1 0.0372(13) 0.0429(14) 0.0467(14) -0.0121(11) 0.0042(11) 0.0014(11)
O2 0.0591(15) 0.0282(12) 0.0416(13) -0.0132(11) 0.0227(12) -0.0062(10)
O3 0.0864(18) 0.0552(15) 0.0287(12) -0.0477(14) 0.0125(12) -0.0144(11)
O4 0.0575(14) 0.0386(13) 0.0289(12) -0.0168(11) 0.0123(11) -0.0062(10)
O5 0.0313(12) 0.0288(12) 0.0507(14) -0.0079(10) 0.0008(10) -0.0051(10)
O6 0.0363(12) 0.0281(12) 0.0441(13) -0.0094(10) 0.0057(10) -0.0076(10)
O7 0.0682(18) 0.066(2) 0.096(2) 0.0060(15) -0.0412(17) -0.0339(17)
O8 0.0625(18) 0.0504(17) 0.0587(17) -0.0106(14) -0.0044(14) 0.0091(14)
O9 0.0728(17) 0.0471(15) 0.0338(13) -0.0192(13) 0.0120(12) -0.0022(12)
O1W 0.0645(18) 0.088(2) 0.083(2) -0.0247(17) -0.0049(16) -0.0317(18)

loop_
_atom_type_symbol
_atom_type_description
_atom_type_scat_dispersion_real
_atom_type_scat_dispersion_imag
_atom_type_scat_source
C C 0.0033 0.0016 'International Tables Vol C Tables 4.2.6.8 and 6.1.1.4'
H H 0.0000 0.0000 'International Tables Vol C Tables 4.2.6.8 and 6.1.1.4'
N N 0.0061 0.0033 'International Tables Vol C Tables 4.2.6.8 and 6.1.1.4'
O O 0.0106 0.0060 'International Tables Vol C Tables 4.2.6.8 and 6.1.1.4'
Eu Eu -0.1578 3.6682 'International Tables Vol C Tables 4.2.6.8 and 6.1.1.4'

loop_
_geom_angle_atom_site_label_1
_geom_angle_atom_site_label_2
_geom_angle_atom_site_label_3
_geom_angle_site_symmetry_1
_geom_angle_site_symmetry_3
_geom_angle
_geom_angle_publ_flag
O5 Eu1 O4 2_666 . 74.98(7) ?
O5 Eu1 O6 2_666 . 129.05(7) ?
O4 Eu1 O6 . . 77.08(7) ?
O5 Eu1 O2 2_666 . 84.06(7) ?
O4 Eu1 O2 . . 146.76(8) ?
O6 Eu1 O2 . . 135.53(7) ?
O5 Eu1 O1 2_666 . 134.24(7) ?
O4 Eu1 O1 . . 150.25(8) ?
O6 Eu1 O1 . . 84.24(7) ?
O2 Eu1 O1 . . 53.17(7) ?
O5 Eu1 O3 2_666 . 80.21(8) ?
O4 Eu1 O3 . . 123.18(7) ?
O6 Eu1 O3 . . 80.71(8) ?
O2 Eu1 O3 . . 76.85(7) ?
O1 Eu1 O3 . . 75.27(8) ?
O5 Eu1 N1 2_666 . 136.29(8) ?
O4 Eu1 N1 . . 79.35(8) ?
O6 Eu1 N1 . . 76.81(8) ?
O2 Eu1 N1 . . 99.70(8) ?
O1 Eu1 N1 . . 73.93(8) ?
O3 Eu1 N1 . . 143.30(8) ?
O5 Eu1 N2 2_666 . 76.11(8) ?
O4 Eu1 N2 . . 75.88(7) ?
O6 Eu1 N2 . . 135.20(8) ?
O2 Eu1 N2 . . 74.18(7) ?
O1 Eu1 N2 . . 102.94(8) ?
O3 Eu1 N2 . . 144.07(8) ?
N1 Eu1 N2 . . 63.57(8) ?
O5 Eu1 C1 2_666 . 109.21(8) ?
O4 Eu1 C1 . . 163.08(8) ?
O6 Eu1 C1 . . 109.84(8) ?
O2 Eu1 C1 . . 26.63(8) ?
O1 Eu1 C1 . . 26.56(8) ?
O3 Eu1 C1 . . 73.66(8) ?
N1 Eu1 C1 . . 87.13(8) ?
N2 Eu1 C1 . . 89.05(8) ?
O5 Eu1 O4 2_666 2_666 64.62(7) ?
O4 Eu1 O4 . 2_666 76.48(7) ?
O6 Eu1 O4 . 2_666 67.92(7) ?
O2 Eu1 O4 . 2_666 117.37(7) ?
O1 Eu1 O4 . 2_666 117.53(7) ?
O3 Eu1 O4 . 2_666 46.70(6) ?
N1 Eu1 O4 . 2_666 140.72(7) ?
N2 Eu1 O4 . 2_666 136.47(7) ?
C1 Eu1 O4 . 2_666 120.32(7) ?
O5 Eu1 C12 2_666 . 74.44(8) ?
O4 Eu1 C12 . . 100.14(8) ?
O6 Eu1 C12 . . 69.68(8) ?
O2 Eu1 C12 . . 98.67(8) ?
O1 Eu1 C12 . . 94.69(8) ?
O3 Eu1 C12 . . 23.25(7) ?
N1 Eu1 C12 . . 145.58(8) ?
N2 Eu1 C12 . . 150.26(8) ?
C1 Eu1 C12 . . 96.76(8) ?
O4 Eu1 C12 2_666 . 23.95(7) ?
O5 Eu1 Eu1 2_666 2_666 63.39(5) ?
O4 Eu1 Eu1 . 2_666 43.14(5) ?
O6 Eu1 Eu1 . 2_666 67.00(5) ?
O2 Eu1 Eu1 . 2_666 142.76(6) ?
O1 Eu1 Eu1 . 2_666 144.67(6) ?
O3 Eu1 Eu1 . 2_666 80.04(5) ?
N1 Eu1 Eu1 . 2_666 116.10(5) ?
N2 Eu1 Eu1 . 2_666 111.84(5) ?
C1 Eu1 Eu1 . 2_666 153.62(6) ?
O4 Eu1 Eu1 2_666 2_666 33.34(4) ?
C12 Eu1 Eu1 . 2_666 57.10(6) ?
O1 C1 O2 . . 120.0(3) ?
O1 C1 C2 . . 119.5(3) ?
O2 C1 C2 . . 120.5(3) ?
O1 C1 Eu1 . . 61.21(15) ?
O2 C1 Eu1 . . 58.82(15) ?
C2 C1 Eu1 . . 177.1(2) ?
C3 C2 C11 . . 119.7(3) ?
C3 C2 C1 . . 117.2(3) ?
C11 C2 C1 . . 123.1(3) ?
C2 C3 C4 . . 121.0(3) ?
C2 C3 H3A . . 119.5 ?
C4 C3 H3A . . 119.5 ?
C5 C4 C3 . . 120.2(3) ?
C5 C4 H4A . . 119.9 ?
C3 C4 H4A . . 119.9 ?
C4 C5 C6 . . 122.2(3) ?
C4 C5 H5A . . 118.9 ?
C6 C5 H5A . . 118.9 ?
C7 C6 C5 . . 121.9(3) ?
C7 C6 C11 . . 120.0(3) ?
C5 C6 C11 . . 118.1(3) ?
C8 C7 C6 . . 120.7(3) ?
C8 C7 H7A . . 119.6 ?
C6 C7 H7A . . 119.6 ?
C7 C8 O9 . . 124.7(3) ?
C7 C8 C9 . . 119.9(3) ?
O9 C8 C9 . . 115.4(3) ?
C10 C9 C8 . . 120.9(3) ?
C10 C9 H9A . . 119.5 ?
C8 C9 H9A . . 119.5 ?
C9 C10 C11 . . 121.9(3) ?
C9 C10 H10A . . 119.1 ?
C11 C10 H10A . . 119.1 ?
C10 C11 C2 . . 124.8(3) ?
C10 C11 C6 . . 116.6(3) ?
C2 C11 C6 . . 118.6(3) ?
O4 C12 O3 2_666 . 120.2(3) ?
O4 C12 C13 2_666 . 120.9(3) ?
O3 C12 C13 . . 118.7(3) ?
O4 C12 Eu1 2_666 . 71.56(17) ?
O3 C12 Eu1 . . 50.68(15) ?
C13 C12 Eu1 . . 159.4(2) ?
C22 C13 C14 . . 121.0(3) ?
C22 C13 C12 . . 117.9(3) ?
C14 C13 C12 . . 121.0(3) ?
C13 C14 C19 . . 118.6(3) ?
C13 C14 C15 . . 123.5(3) ?
C19 C14 C15 . . 117.9(3) ?
C16 C15 C14 . . 120.8(3) ?
C16 C15 H15A . . 119.6 ?
C14 C15 H15A . . 119.6 ?
C15 C16 C17 . . 120.4(3) ?
C15 C16 H16A . . 119.8 ?
C17 C16 H16A . . 119.8 ?
C18 C17 O7 . . 121.9(3) ?
C18 C17 C16 . . 121.1(3) ?
O7 C17 C16 . . 117.0(3) ?
C17 C18 C19 . . 119.9(3) ?
C17 C18 H18A . . 120.1 ?
C19 C18 H18A . . 120.1 ?
C18 C19 C20 . . 120.8(3) ?
C18 C19 C14 . . 120.0(3) ?
C20 C19 C14 . . 119.2(3) ?
C21 C20 C19 . . 120.6(3) ?
C21 C20 H20A . . 119.7 ?
C19 C20 H20A . . 119.7 ?
C20 C21 C22 . . 120.0(3) ?
C20 C21 H21A . . 120.0 ?
C22 C21 H21A . . 120.0 ?
C13 C22 C21 . . 120.6(3) ?
C13 C22 H22A . . 119.7 ?
C21 C22 H22A . . 119.7 ?
O5 C23 O6 . . 124.5(3) ?
O5 C23 C24 . . 117.3(3) ?
O6 C23 C24 . . 118.1(3) ?
C25 C24 C33 . . 120.7(3) ?
C25 C24 C23 . . 117.8(3) ?
C33 C24 C23 . . 121.4(3) ?
C24 C25 C26 . . 121.0(3) ?
C24 C25 H25A . . 119.5 ?
C26 C25 H25A . . 119.5 ?
C27 C26 C25 . . 120.0(4) ?
C27 C26 H26A . . 120.0 ?
C25 C26 H26A . . 120.0 ?
C26 C27 C28 . . 121.3(4) ?
C26 C27 H27A . . 119.3 ?
C28 C27 H27A . . 119.3 ?
C27 C28 C29 . . 121.5(3) ?
C27 C28 C33 . . 119.0(3) ?
C29 C28 C33 . . 119.4(3) ?
C30 C29 C28 . . 120.5(3) ?
C30 C29 H29A . . 119.8 ?
C28 C29 H29A . . 119.8 ?
C29 C30 O8 . . 123.3(3) ?
C29 C30 C31 . . 120.5(3) ?
O8 C30 C31 . . 116.2(3) ?
C32 C31 C30 . . 120.6(3) ?
C32 C31 H31A . . 119.7 ?
C30 C31 H31A . . 119.7 ?
C31 C32 C33 . . 121.3(3) ?
C31 C32 H32A . . 119.3 ?
C33 C32 H32A . . 119.3 ?
C32 C33 C28 . . 117.5(3) ?
C32 C33 C24 . . 124.6(3) ?
C28 C33 C24 . . 117.8(3) ?
N1 C34 C35 . . 124.1(4) ?
N1 C34 H34A . . 118.0 ?
C35 C34 H34A . . 118.0 ?
C36 C35 C34 . . 117.9(4) ?
C36 C35 H35A . . 121.0 ?
C34 C35 H35A . . 121.0 ?
C35 C36 C37 . . 120.9(4) ?
C35 C36 H36A . . 119.6 ?
C37 C36 H36A . . 119.6 ?
C36 C37 C45 . . 117.5(4) ?
C36 C37 C38 . . 124.2(4) ?
C45 C37 C38 . . 118.3(4) ?
C39 C38 C37 . . 122.0(4) ?
C39 C38 H38A . . 119.0 ?
C37 C38 H38A . . 119.0 ?
C38 C39 C40 . . 121.0(4) ?
C38 C39 H39A . . 119.5 ?
C40 C39 H39A . . 119.5 ?
C41 C40 C44 . . 117.5(4) ?
C41 C40 C39 . . 122.8(4) ?
C44 C40 C39 . . 119.6(4) ?
C42 C41 C40 . . 119.3(4) ?
C42 C41 H41A . . 120.3 ?
C40 C41 H41A . . 120.3 ?
C41 C42 C43 . . 119.9(4) ?
C41 C42 H42A . . 120.1 ?
C43 C42 H42A . . 120.1 ?
N2 C43 C42 . . 122.9(4) ?
N2 C43 H43A . . 118.6 ?
C42 C43 H43A . . 118.6 ?
N2 C44 C40 . . 122.4(3) ?
N2 C44 C45 . . 118.6(3) ?
C40 C44 C45 . . 119.0(3) ?
N1 C45 C37 . . 121.7(3) ?
N1 C45 C44 . . 118.4(3) ?
C37 C45 C44 . . 120.0(3) ?
C34 N1 C45 . . 118.0(3) ?
C34 N1 Eu1 . . 122.3(2) ?
C45 N1 Eu1 . . 119.7(2) ?
C43 N2 C44 . . 117.9(3) ?
C43 N2 Eu1 . . 122.5(2) ?
C44 N2 Eu1 . . 119.4(2) ?
C1 O1 Eu1 . . 92.23(18) ?
C1 O2 Eu1 . . 94.56(18) ?
C12 O3 Eu1 . . 106.07(18) ?
C12 O4 Eu1 2_666 . 167.9(2) ?
C12 O4 Eu1 2_666 2_666 84.49(18) ?
Eu1 O4 Eu1 . 2_666 103.52(7) ?
C23 O5 Eu1 . 2_666 144.72(19) ?
C23 O6 Eu1 . . 135.27(19) ?
C17 O7 H7 . . 109.5 ?
C30 O8 H8 . . 109.5 ?
C8 O9 H9 . . 109.5 ?
H1W O1W H2W . . 113.7 ?

loop_
_geom_bond_atom_site_label_1
_geom_bond_atom_site_label_2
_geom_bond_site_symmetry_2
_geom_bond_distance
_geom_bond_publ_flag
Eu1 O5 2_666 2.334(2) y
Eu1 O4 . 2.351(2) y
Eu1 O6 . 2.3680(19) y
Eu1 O2 . 2.411(2) y
Eu1 O1 . 2.464(2) y
Eu1 O3 . 2.471(2) y
Eu1 N1 . 2.591(2) y
Eu1 N2 . 2.593(2) y
Eu1 C1 . 2.809(3) ?
Eu1 O4 2_666 2.925(2) y
Eu1 C12 . 3.070(3) ?
Eu1 Eu1 2_666 4.1594(4) ?
C1 O1 . 1.257(4) ?
C1 O2 . 1.263(4) ?
C1 C2 . 1.503(4) ?
C2 C3 . 1.372(5) ?
C2 C11 . 1.437(4) ?
C3 C4 . 1.409(5) ?
C3 H3A . 0.93 ?
C4 C5 . 1.346(5) ?
C4 H4A . 0.93 ?
C5 C6 . 1.412(5) ?
C5 H5A . 0.93 ?
C6 C7 . 1.406(5) ?
C6 C11 . 1.439(4) ?
C7 C8 . 1.362(5) ?
C7 H7A . 0.93 ?
C8 O9 . 1.376(4) ?
C8 C9 . 1.402(4) ?
C9 C10 . 1.354(4) ?
C9 H9A . 0.93 ?
C10 C11 . 1.415(4) ?
C10 H10A . 0.93 ?
C12 O4 2_666 1.252(3) ?
C12 O3 . 1.261(4) ?
C12 C13 . 1.506(4) ?
C13 C22 . 1.361(4) ?
C13 C14 . 1.406(4) ?
C14 C19 . 1.420(4) ?
C14 C15 . 1.422(4) ?
C15 C16 . 1.361(5) ?
C15 H15A . 0.93 ?
C16 C17 . 1.398(5) ?
C16 H16A . 0.93 ?
C17 C18 . 1.359(5) ?
C17 O7 . 1.390(4) ?
C18 C19 . 1.409(4) ?
C18 H18A . 0.93 ?
C19 C20 . 1.413(4) ?
C20 C21 . 1.366(5) ?
C20 H20A . 0.93 ?
C21 C22 . 1.405(5) ?
C21 H21A . 0.93 ?
C22 H22A . 0.93 ?
C23 O5 . 1.260(3) ?
C23 O6 . 1.265(3) ?
C23 C24 . 1.497(4) ?
C24 C25 . 1.356(5) ?
C24 C33 . 1.442(4) ?
C25 C26 . 1.404(5) ?
C25 H25A . 0.93 ?
C26 C27 . 1.363(6) ?
C26 H26A . 0.93 ?
C27 C28 . 1.414(5) ?
C27 H27A . 0.93 ?
C28 C29 . 1.420(5) ?
C28 C33 . 1.425(4) ?
C29 C30 . 1.352(5) ?
C29 H29A . 0.93 ?
C30 O8 . 1.375(4) ?
C30 C31 . 1.392(4) ?
C31 C32 . 1.367(4) ?
C31 H31A . 0.93 ?
C32 C33 . 1.406(4) ?
C32 H32A . 0.93 ?
C34 N1 . 1.320(4) ?
C34 C35 . 1.399(5) ?
C34 H34A . 0.93 ?
C35 C36 . 1.352(6) ?
C35 H35A . 0.93 ?
C36 C37 . 1.393(6) ?
C36 H36A . 0.93 ?
C37 C45 . 1.416(4) ?
C37 C38 . 1.429(6) ?
C38 C39 . 1.333(6) ?
C38 H38A . 0.93 ?
C39 C40 . 1.424(6) ?
C39 H39A . 0.93 ?
C40 C41 . 1.406(5) ?
C40 C44 . 1.410(5) ?
C41 C42 . 1.353(6) ?
C41 H41A . 0.93 ?
C42 C43 . 1.395(5) ?
C42 H42A . 0.93 ?
C43 N2 . 1.327(4) ?
C43 H43A . 0.93 ?
C44 N2 . 1.359(4) ?
C44 C45 . 1.434(4) ?
C45 N1 . 1.360(4) ?
O4 C12 2_666 1.252(3) ?
O4 Eu1 2_666 2.925(2) ?
O5 Eu1 2_666 2.334(2) ?
O7 H7 . 0.82 ?
O8 H8 . 0.82 ?
O9 H9 . 0.82 ?
O1W H1W . 0.85 ?
O1W H2W . 0.85 ?

loop_
_geom_hbond_atom_site_label_D
_geom_hbond_atom_site_label_H
_geom_hbond_atom_site_label_A
_geom_hbond_site_symmetry_A
_geom_hbond_distance_DH
_geom_hbond_distance_HA
_geom_hbond_distance_DA
_geom_hbond_angle_DHA
O1W H1W O9 1_565 0.85 2.05 2.799(4) 147
O1W H2W O8 2_676 0.85 2.28 3.050(4) 150
O7 H7 O1W . 0.82 1.89 2.670(5) 159
O8 H8 O7 1_464 0.82 1.88 2.664(5) 160
O9 H9 O3 2_657 0.82 1.84 2.642(3) 165

loop_
_geom_torsion_atom_site_label_1
_geom_torsion_atom_site_label_2
_geom_torsion_atom_site_label_3
_geom_torsion_atom_site_label_4
_geom_torsion_site_symmetry_1
_geom_torsion_site_symmetry_2
_geom_torsion_site_symmetry_3
_geom_torsion_site_symmetry_4
_geom_torsion
_geom_torsion_publ_flag
O5 Eu1 C1 O1 2_666 . . . 162.80(17) ?
O4 Eu1 C1 O1 . . . . -95.5(3) ?
O6 Eu1 C1 O1 . . . . 16.2(2) ?
O2 Eu1 C1 O1 . . . . -177.2(3) ?
O3 Eu1 C1 O1 . . . . 89.65(19) ?
N1 Eu1 C1 O1 . . . . -58.69(18) ?
N2 Eu1 C1 O1 . . . . -122.27(18) ?
O4 Eu1 C1 O1 2_666 . . . 91.59(19) ?
C12 Eu1 C1 O1 . . . . 86.97(19) ?
Eu1 Eu1 C1 O1 2_666 . . . 94.2(2) ?
O5 Eu1 C1 O2 2_666 . . . -20.0(2) ?
O4 Eu1 C1 O2 . . . . 81.7(3) ?
O6 Eu1 C1 O2 . . . . -166.67(17) ?
O1 Eu1 C1 O2 . . . . 177.2(3) ?
O3 Eu1 C1 O2 . . . . -93.20(19) ?
N1 Eu1 C1 O2 . . . . 118.46(18) ?
N2 Eu1 C1 O2 . . . . 54.88(18) ?
O4 Eu1 C1 O2 2_666 . . . -91.26(19) ?
C12 Eu1 C1 O2 . . . . -95.88(18) ?
Eu1 Eu1 C1 O2 2_666 . . . -88.6(2) ?
O1 C1 C2 C3 . . . . 23.8(4) ?
O2 C1 C2 C3 . . . . -156.6(3) ?
O1 C1 C2 C11 . . . . -156.7(3) ?
O2 C1 C2 C11 . . . . 22.8(5) ?
C11 C2 C3 C4 . . . . -0.9(5) ?
C1 C2 C3 C4 . . . . 178.6(3) ?
C2 C3 C4 C5 . . . . 2.6(6) ?
C3 C4 C5 C6 . . . . -1.5(7) ?
C4 C5 C6 C7 . . . . 178.2(4) ?
C4 C5 C6 C11 . . . . -1.3(6) ?
C5 C6 C7 C8 . . . . 179.5(3) ?
C11 C6 C7 C8 . . . . -1.0(5) ?
C6 C7 C8 O9 . . . . -179.7(3) ?
C6 C7 C8 C9 . . . . -0.5(5) ?
C7 C8 C9 C10 . . . . 1.7(5) ?
O9 C8 C9 C10 . . . . -179.0(3) ?
C8 C9 C10 C11 . . . . -1.3(5) ?
C9 C10 C11 C2 . . . . 177.6(3) ?
C9 C10 C11 C6 . . . . -0.2(5) ?
C3 C2 C11 C10 . . . . -179.6(3) ?
C1 C2 C11 C10 . . . . 0.9(5) ?
C3 C2 C11 C6 . . . . -1.8(5) ?
C1 C2 C11 C6 . . . . 178.7(3) ?
C7 C6 C11 C10 . . . . 1.3(4) ?
C5 C6 C11 C10 . . . . -179.2(3) ?
C7 C6 C11 C2 . . . . -176.6(3) ?
C5 C6 C11 C2 . . . . 2.9(5) ?
O5 Eu1 C12 O4 2_666 . . 2_666 62.03(17) ?
O4 Eu1 C12 O4 . . . 2_666 -9.1(2) ?
O6 Eu1 C12 O4 . . . 2_666 -81.16(18) ?
O2 Eu1 C12 O4 . . . 2_666 143.34(17) ?
O1 Eu1 C12 O4 . . . 2_666 -163.24(17) ?
O3 Eu1 C12 O4 . . . 2_666 163.6(3) ?
N1 Eu1 C12 O4 . . . 2_666 -95.0(2) ?
N2 Eu1 C12 O4 . . . 2_666 70.1(2) ?
C1 Eu1 C12 O4 . . . 2_666 170.14(18) ?
Eu1 Eu1 C12 O4 2_666 . . 2_666 -6.04(14) ?
O5 Eu1 C12 O3 2_666 . . . -101.6(2) ?
O4 Eu1 C12 O3 . . . . -172.7(2) ?
O6 Eu1 C12 O3 . . . . 115.2(2) ?
O2 Eu1 C12 O3 . . . . -20.3(2) ?
O1 Eu1 C12 O3 . . . . 33.1(2) ?
N1 Eu1 C12 O3 . . . . 101.3(2) ?
N2 Eu1 C12 O3 . . . . -93.5(3) ?
C1 Eu1 C12 O3 . . . . 6.5(2) ?
O4 Eu1 C12 O3 2_666 . . . -163.6(3) ?
Eu1 Eu1 C12 O3 2_666 . . . -169.7(2) ?
O5 Eu1 C12 C13 2_666 . . . -167.1(6) ?
O4 Eu1 C12 C13 . . . . 121.7(6) ?
O6 Eu1 C12 C13 . . . . 49.7(6) ?
O2 Eu1 C12 C13 . . . . -85.8(6) ?
O1 Eu1 C12 C13 . . . . -32.4(6) ?
O3 Eu1 C12 C13 . . . . -65.5(6) ?
N1 Eu1 C12 C13 . . . . 35.8(6) ?
N2 Eu1 C12 C13 . . . . -159.0(5) ?
C1 Eu1 C12 C13 . . . . -59.0(6) ?
O4 Eu1 C12 C13 2_666 . . . 130.8(7) ?
Eu1 Eu1 C12 C13 2_666 . . . 124.8(6) ?
O4 C12 C13 C22 2_666 . . . 95.3(4) ?
O3 C12 C13 C22 . . . . -81.4(4) ?
Eu1 C12 C13 C22 . . . . -28.0(7) ?
O4 C12 C13 C14 2_666 . . . -86.8(4) ?
O3 C12 C13 C14 . . . . 96.6(4) ?
Eu1 C12 C13 C14 . . . . 150.0(5) ?
C22 C13 C14 C19 . . . . 0.4(5) ?
C12 C13 C14 C19 . . . . -177.5(3) ?
C22 C13 C14 C15 . . . . -179.8(3) ?
C12 C13 C14 C15 . . . . 2.3(5) ?
C13 C14 C15 C16 . . . . -178.8(3) ?
C19 C14 C15 C16 . . . . 1.0(5) ?
C14 C15 C16 C17 . . . . -0.5(5) ?
C15 C16 C17 C18 . . . . -0.4(6) ?
C15 C16 C17 O7 . . . . 179.8(3) ?
O7 C17 C18 C19 . . . . -179.6(3) ?
C16 C17 C18 C19 . . . . 0.7(6) ?
C17 C18 C19 C20 . . . . -179.7(3) ?
C17 C18 C19 C14 . . . . -0.1(5) ?
C13 C14 C19 C18 . . . . 179.1(3) ?
C15 C14 C19 C18 . . . . -0.7(5) ?
C13 C14 C19 C20 . . . . -1.4(5) ?
C15 C14 C19 C20 . . . . 178.8(3) ?
C18 C19 C20 C21 . . . . -179.5(4) ?
C14 C19 C20 C21 . . . . 1.0(5) ?
C19 C20 C21 C22 . . . . 0.4(6) ?
C14 C13 C22 C21 . . . . 0.9(5) ?
C12 C13 C22 C21 . . . . 178.9(3) ?
C20 C21 C22 C13 . . . . -1.4(6) ?
O5 C23 C24 C25 . . . . -145.8(3) ?
O6 C23 C24 C25 . . . . 31.7(5) ?
O5 C23 C24 C33 . . . . 29.7(4) ?
O6 C23 C24 C33 . . . . -152.9(3) ?
C33 C24 C25 C26 . . . . -2.8(7) ?
C23 C24 C25 C26 . . . . 172.7(4) ?
C24 C25 C26 C27 . . . . 0.7(8) ?
C25 C26 C27 C28 . . . . 0.9(9) ?
C26 C27 C28 C29 . . . . 179.5(5) ?
C26 C27 C28 C33 . . . . -0.3(8) ?
C27 C28 C29 C30 . . . . -176.8(4) ?
C33 C28 C29 C30 . . . . 3.0(6) ?
C28 C29 C30 O8 . . . . -179.0(3) ?
C28 C29 C30 C31 . . . . 0.3(6) ?
C29 C30 C31 C32 . . . . -2.5(5) ?
O8 C30 C31 C32 . . . . 176.8(3) ?
C30 C31 C32 C33 . . . . 1.5(5) ?
C31 C32 C33 C28 . . . . 1.8(5) ?
C31 C32 C33 C24 . . . . 179.2(3) ?
C27 C28 C33 C32 . . . . 175.8(4) ?
C29 C28 C33 C32 . . . . -3.9(5) ?
C27 C28 C33 C24 . . . . -1.8(6) ?
C29 C28 C33 C24 . . . . 178.4(3) ?
C25 C24 C33 C32 . . . . -174.1(4) ?
C23 C24 C33 C32 . . . . 10.6(5) ?
C25 C24 C33 C28 . . . . 3.3(5) ?
C23 C24 C33 C28 . . . . -172.0(3) ?
N1 C34 C35 C36 . . . . -0.8(6) ?
C34 C35 C36 C37 . . . . 0.8(6) ?
C35 C36 C37 C45 . . . . 0.0(5) ?
C35 C36 C37 C38 . . . . 180.0(4) ?
C36 C37 C38 C39 . . . . -179.8(4) ?
C45 C37 C38 C39 . . . . 0.1(6) ?
C37 C38 C39 C40 . . . . 0.8(7) ?
C38 C39 C40 C41 . . . . 178.1(4) ?
C38 C39 C40 C44 . . . . -0.7(6) ?
C44 C40 C41 C42 . . . . 0.8(5) ?
C39 C40 C41 C42 . . . . -178.1(4) ?
C40 C41 C42 C43 . . . . 0.1(6) ?
C41 C42 C43 N2 . . . . -1.5(6) ?
C41 C40 C44 N2 . . . . -0.5(5) ?
C39 C40 C44 N2 . . . . 178.4(3) ?
C41 C40 C44 C45 . . . . -179.1(3) ?
C39 C40 C44 C45 . . . . -0.2(5) ?
C36 C37 C45 N1 . . . . -1.0(5) ?
C38 C37 C45 N1 . . . . 179.0(3) ?
C36 C37 C45 C44 . . . . 178.9(3) ?
C38 C37 C45 C44 . . . . -1.1(5) ?
N2 C44 C45 N1 . . . . 2.3(4) ?
C40 C44 C45 N1 . . . . -179.0(3) ?
N2 C44 C45 C37 . . . . -177.6(3) ?
C40 C44 C45 C37 . . . . 1.1(4) ?
C35 C34 N1 C45 . . . . -0.2(5) ?
C35 C34 N1 Eu1 . . . . 178.0(3) ?
C37 C45 N1 C34 . . . . 1.1(4) ?
C44 C45 N1 C34 . . . . -178.8(3) ?
C37 C45 N1 Eu1 . . . . -177.2(2) ?
C44 C45 N1 Eu1 . . . . 3.0(3) ?
O5 Eu1 N1 C34 2_666 . . . -157.7(2) ?
O4 Eu1 N1 C34 . . . . -103.0(2) ?
O6 Eu1 N1 C34 . . . . -23.9(2) ?
O2 Eu1 N1 C34 . . . . 110.8(2) ?
O1 Eu1 N1 C34 . . . . 63.8(2) ?
O3 Eu1 N1 C34 . . . . 29.8(3) ?
N2 Eu1 N1 C34 . . . . 177.6(3) ?
C1 Eu1 N1 C34 . . . . 87.2(2) ?
O4 Eu1 N1 C34 2_666 . . . -50.3(3) ?
C12 Eu1 N1 C34 . . . . -10.6(3) ?
Eu1 Eu1 N1 C34 2_666 . . . -79.8(2) ?
O5 Eu1 N1 C45 2_666 . . . 20.5(3) ?
O4 Eu1 N1 C45 . . . . 75.2(2) ?
O6 Eu1 N1 C45 . . . . 154.2(2) ?
O2 Eu1 N1 C45 . . . . -71.0(2) ?
O1 Eu1 N1 C45 . . . . -118.0(2) ?
O3 Eu1 N1 C45 . . . . -152.02(19) ?
N2 Eu1 N1 C45 . . . . -4.2(2) ?
C1 Eu1 N1 C45 . . . . -94.6(2) ?
O4 Eu1 N1 C45 2_666 . . . 127.9(2) ?
C12 Eu1 N1 C45 . . . . 167.61(19) ?
Eu1 Eu1 N1 C45 2_666 . . . 98.4(2) ?
C42 C43 N2 C44 . . . . 1.8(5) ?
C42 C43 N2 Eu1 . . . . -173.8(3) ?
C40 C44 N2 C43 . . . . -0.8(4) ?
C45 C44 N2 C43 . . . . 177.9(3) ?
C40 C44 N2 Eu1 . . . . 174.9(2) ?
C45 C44 N2 Eu1 . . . . -6.4(3) ?
O5 Eu1 N2 C43 2_666 . . . 18.3(2) ?
O4 Eu1 N2 C43 . . . . 96.0(2) ?
O6 Eu1 N2 C43 . . . . 150.5(2) ?
O2 Eu1 N2 C43 . . . . -69.4(2) ?
O1 Eu1 N2 C43 . . . . -114.6(2) ?
O3 Eu1 N2 C43 . . . . -31.9(3) ?
N1 Eu1 N2 C43 . . . . -179.0(3) ?
C1 Eu1 N2 C43 . . . . -91.8(2) ?
O4 Eu1 N2 C43 2_666 . . . 43.9(3) ?
C12 Eu1 N2 C43 . . . . 10.3(3) ?
Eu1 Eu1 N2 C43 2_666 . . . 71.7(2) ?
O5 Eu1 N2 C44 2_666 . . . -157.2(2) ?
O4 Eu1 N2 C44 . . . . -79.5(2) ?
O6 Eu1 N2 C44 . . . . -25.0(2) ?
O2 Eu1 N2 C44 . . . . 115.1(2) ?
O1 Eu1 N2 C44 . . . . 69.9(2) ?
O3 Eu1 N2 C44 . . . . 152.55(19) ?
N1 Eu1 N2 C44 . . . . 5.44(19) ?
C1 Eu1 N2 C44 . . . . 92.7(2) ?
O4 Eu1 N2 C44 2_666 . . . -131.59(19) ?
C12 Eu1 N2 C44 . . . . -165.26(19) ?
Eu1 Eu1 N2 C44 2_666 . . . -103.8(2) ?
O2 C1 O1 Eu1 . . . . -2.8(3) ?
C2 C1 O1 Eu1 . . . . 176.7(2) ?
O5 Eu1 O1 C1 2_666 . . . -22.9(2) ?
O4 Eu1 O1 C1 . . . . 144.29(18) ?
O6 Eu1 O1 C1 . . . . -164.72(19) ?
O2 Eu1 O1 C1 . . . . 1.60(17) ?
O3 Eu1 O1 C1 . . . . -82.84(18) ?
N1 Eu1 O1 C1 . . . . 117.37(19) ?
N2 Eu1 O1 C1 . . . . 60.16(19) ?
O4 Eu1 O1 C1 2_666 . . . -103.32(18) ?
C12 Eu1 O1 C1 . . . . -95.73(18) ?
Eu1 Eu1 O1 C1 2_666 . . . -129.97(16) ?
O1 C1 O2 Eu1 . . . . 2.9(3) ?
C2 C1 O2 Eu1 . . . . -176.7(2) ?
O5 Eu1 O2 C1 2_666 . . . 161.01(19) ?
O4 Eu1 O2 C1 . . . . -148.32(17) ?
O6 Eu1 O2 C1 . . . . 18.0(2) ?
O1 Eu1 O2 C1 . . . . -1.59(17) ?
O3 Eu1 O2 C1 . . . . 79.71(18) ?
N1 Eu1 O2 C1 . . . . -62.98(19) ?
N2 Eu1 O2 C1 . . . . -121.79(19) ?
O4 Eu1 O2 C1 2_666 . . . 103.63(18) ?
C12 Eu1 O2 C1 . . . . 87.79(18) ?
Eu1 Eu1 O2 C1 2_666 . . . 132.77(16) ?
O4 C12 O3 Eu1 2_666 . . . -18.0(4) ?
C13 C12 O3 Eu1 . . . . 158.6(2) ?
O5 Eu1 O3 C12 2_666 . . . 73.3(2) ?
O4 Eu1 O3 C12 . . . . 8.5(2) ?
O6 Eu1 O3 C12 . . . . -59.3(2) ?
O2 Eu1 O3 C12 . . . . 159.4(2) ?
O1 Eu1 O3 C12 . . . . -145.7(2) ?
N1 Eu1 O3 C12 . . . . -112.0(2) ?
N2 Eu1 O3 C12 . . . . 122.5(2) ?
C1 Eu1 O3 C12 . . . . -173.3(2) ?
O4 Eu1 O3 C12 2_666 . . . 9.05(19) ?
Eu1 Eu1 O3 C12 2_666 . . . 8.8(2) ?
O5 Eu1 O4 C12 2_666 . . 2_666 63.5(10) ?
O6 Eu1 O4 C12 . . . 2_666 -159.5(10) ?
O2 Eu1 O4 C12 . . . 2_666 10.7(11) ?
O1 Eu1 O4 C12 . . . 2_666 -107.0(10) ?
O3 Eu1 O4 C12 . . . 2_666 130.8(10) ?
N1 Eu1 O4 C12 . . . 2_666 -80.8(10) ?
N2 Eu1 O4 C12 . . . 2_666 -15.6(10) ?
C1 Eu1 O4 C12 . . . 2_666 -43.3(12) ?
O4 Eu1 O4 C12 2_666 . . 2_666 130.4(11) ?
C12 Eu1 O4 C12 . . . 2_666 134.2(10) ?
Eu1 Eu1 O4 C12 2_666 . . 2_666 130.4(11) ?
O5 Eu1 O4 Eu1 2_666 . . 2_666 -66.92(8) ?
O6 Eu1 O4 Eu1 . . . 2_666 70.03(7) ?
O2 Eu1 O4 Eu1 . . . 2_666 -119.73(13) ?
O1 Eu1 O4 Eu1 . . . 2_666 122.51(14) ?
O3 Eu1 O4 Eu1 . . . 2_666 0.38(12) ?
N1 Eu1 O4 Eu1 . . . 2_666 148.79(9) ?
N2 Eu1 O4 Eu1 . . . 2_666 -146.04(9) ?
C1 Eu1 O4 Eu1 . . . 2_666 -173.7(3) ?
O4 Eu1 O4 Eu1 2_666 . . 2_666 0.0 ?
C12 Eu1 O4 Eu1 . . . 2_666 3.80(9) ?
O6 C23 O5 Eu1 . . . 2_666 -9.4(6) ?
C24 C23 O5 Eu1 . . . 2_666 167.9(2) ?
O5 C23 O6 Eu1 . . . . -21.9(5) ?
C24 C23 O6 Eu1 . . . . 160.9(2) ?
O5 Eu1 O6 C23 2_666 . . . 36.2(3) ?
O4 Eu1 O6 C23 . . . . -21.9(3) ?
O2 Eu1 O6 C23 . . . . 165.7(3) ?
O1 Eu1 O6 C23 . . . . -178.6(3) ?
O3 Eu1 O6 C23 . . . . 105.4(3) ?
N1 Eu1 O6 C23 . . . . -103.8(3) ?
N2 Eu1 O6 C23 . . . . -76.0(3) ?
C1 Eu1 O6 C23 . . . . 174.2(3) ?
O4 Eu1 O6 C23 2_666 . . . 58.5(3) ?
C12 Eu1 O6 C23 . . . . 84.2(3) ?
Eu1 Eu1 O6 C23 2_666 . . . 22.4(3) ?
